data_1570517
loop_
_publ_author_name
'Kosuge, Ryota'
'Kawasaki, Takeshi'
'Kitase, Kosuke'
'Kosone, Takashi'

_publ_section_title
;
 The Synthesis and Crystal Structures of New One- and Two-Dimensional
 Fe(II) Coordination Polymers Using Imidazole Derivatives
;
_journal_issue 12
_journal_name_full Crystals
_journal_page_first 1658
_journal_paper_doi 10.3390/cryst13121658
_journal_volume 13
_journal_year 2023
_chemical_formula_sum 'C28 H32 Fe N12 Ni'
_chemical_formula_weight 651.18
_space_group_crystal_system triclinic
_space_group_IT_number 2
_space_group_name_Hall '-P 1'
_space_group_name_H-M_alt 'P -1'
_atom_sites_solution_hydrogens geom
_cell_angle_alpha 106.7710(10)
_cell_angle_beta 105.1180(10)
_cell_angle_gamma 103.2060(10)
_cell_formula_units_Z 1
_cell_length_a 8.8641(7)
_cell_length_b 10.0807(10)
_cell_length_c 10.2350(10)
_cell_measurement_reflns_used 1402
_cell_measurement_temperature 275(2)
_cell_measurement_theta_max 24.9692
_cell_measurement_theta_min 2.2341
_cell_volume 798.42(13)
_computing_cell_refinement 'SAINT V8.38A (Bruker AXS Inc., 2017)'
_computing_data_collection 'Bruker APEX2'
_computing_data_reduction 'SAINT V8.38A (Bruker AXS Inc., 2017)'
_computing_molecular_graphics 'Bruker SHELXTL'
_computing_publication_material 'Bruker SHELXTL'
_computing_structure_refinement 'SHELXL-2017/1 (Sheldrick, 2017)'
_computing_structure_solution 'SHELXT 2014/5 (Sheldrick, 2014)'
_diffrn_ambient_temperature 275(2)
_diffrn_detector_area_resol_mean 8.3333
_diffrn_measured_fraction_theta_full 0.985
_diffrn_measured_fraction_theta_max 0.985
_diffrn_measurement_device_type 'Bruker APEX-II CCD'
_diffrn_measurement_method '\f and \w scans'
_diffrn_radiation_type MoKa
_diffrn_radiation_wavelength 0.71073
_diffrn_reflns_av_R_equivalents 0.0205
_diffrn_reflns_av_unetI/netI 0.0488
_diffrn_reflns_limit_h_max 11
_diffrn_reflns_limit_h_min -10
_diffrn_reflns_limit_k_max 12
_diffrn_reflns_limit_k_min -13
_diffrn_reflns_limit_l_max 11
_diffrn_reflns_limit_l_min -13
_diffrn_reflns_number 5661
_diffrn_reflns_theta_full 28.67
_diffrn_reflns_theta_max 28.67
_diffrn_reflns_theta_min 2.23
_exptl_absorpt_coefficient_mu 1.082
_exptl_absorpt_correction_type multi-scan
_exptl_absorpt_process_details
;
SADABS-2016/2 - Bruker AXS area detector scaling and absorption correction
;
_exptl_crystal_colour yellow
_exptl_crystal_density_diffrn 1.354
_exptl_crystal_density_method 'not measured'
_exptl_crystal_description pillar
_exptl_crystal_F_000 372
_exptl_crystal_size_max 0.5
_exptl_crystal_size_mid 0.1
_exptl_crystal_size_min 0.1
_refine_diff_density_max 0.300
_refine_diff_density_min -0.330
_refine_ls_extinction_method none
_refine_ls_goodness_of_fit_ref 0.747
_refine_ls_hydrogen_treatment constr
_refine_ls_matrix_type full
_refine_ls_number_parameters 193
_refine_ls_number_reflns 4042
_refine_ls_number_restraints 0
_refine_ls_restrained_S_all 0.747
_refine_ls_R_factor_all 0.0588
_refine_ls_R_factor_gt 0.0398
_refine_ls_shift/su_max 0.000
_refine_ls_shift/su_mean 0.000
_refine_ls_structure_factor_coef Fsqd
_refine_ls_weighting_details 'w=1/[\s^2^(Fo^2^)+(0.1000P)^2^+0.5000P] where P=(Fo^2^+2Fc^2^)/3'
_refine_ls_weighting_scheme calc
_refine_ls_wR_factor_gt 0.1114
_refine_ls_wR_factor_ref 0.1299
_reflns_number_gt 2925
_reflns_number_total 4042
_reflns_threshold_expression 'I > 2\s(I)'
_cod_data_source_file Compound3.cif
_cod_data_source_block 201115Ni_Allyl
_cod_database_code 1570517

loop_
_space_group_symop_operation_xyz
'x, y, z'
'-x, -y, -z'

loop_
_atom_site_type_symbol
_atom_site_label
_atom_site_fract_x
_atom_site_fract_y
_atom_site_fract_z
_atom_site_U_iso_or_equiv
_atom_site_adp_type
_atom_site_calc_flag
_atom_site_refinement_flags_adp
_atom_site_refinement_flags_occupancy
_atom_site_refinement_flags_posn
_atom_site_occupancy
_atom_site_disorder_assembly
_atom_site_disorder_group
Ni Ni1 0.5 0.5 1.0 0.02938(14) Uani d . P S 1 . .
Fe Fe1 0.5 0.5 0.5 0.02707(14) Uani d . P S 1 . .
N N5 0.6288(3) 0.7337(2) 0.6255(2) 0.0342(5) Uani d . . . 1 . .
N N1 0.4559(3) 0.4726(2) 0.6908(2) 0.0369(5) Uani d . . . 1 . .
N N3 0.7246(3) 0.4407(2) 0.5568(2) 0.0377(5) Uani d . . . 1 . .
N N6 0.7435(3) 0.9483(2) 0.8071(3) 0.0402(5) Uani d . . . 1 . .
N N4 0.9032(3) 0.3272(3) 0.5187(3) 0.0470(6) Uani d . . . 1 . .
C C1 0.4691(3) 0.4800(3) 0.8075(3) 0.0331(5) Uani d . . . 1 . .
C C2 0.7014(4) 0.6490(3) 1.0573(3) 0.0387(6) Uani d . . . 1 . .
C C14 0.6933(3) 0.8014(3) 0.7679(3) 0.0387(6) Uani d . . . 1 . .
H H14 0.70315 0.753723 0.833475 0.046 Uiso calc U . R 1 . .
N N2 0.8238(3) 0.7393(3) 1.0898(3) 0.0560(7) Uani d . . . 1 . .
C C8 0.7872(4) 0.3788(3) 0.4609(3) 0.0428(6) Uani d . . . 1 . .
H H8 0.754242 0.372054 0.364542 0.051 Uiso calc U . R 1 . .
C C9 0.6382(4) 0.8435(3) 0.5709(3) 0.0448(7) Uani d . . . 1 . .
H H9 0.602098 0.829115 0.472482 0.054 Uiso calc U . R 1 . .
C C11 0.8202(4) 1.0575(3) 0.9567(4) 0.0521(8) Uani d . . . 1 . .
H H11A 0.931519 1.114153 0.970944 0.063 Uiso calc U . R 1 . .
H H11B 0.828109 1.007168 1.024678 0.063 Uiso calc U . R 1 . .
C C10 0.7078(4) 0.9755(3) 0.6813(4) 0.0506(7) Uani d . . . 1 . .
H H10 0.727459 1.066934 0.673217 0.061 Uiso calc U . R 1 . .
C C3 0.8067(4) 0.4253(4) 0.6829(3) 0.0496(7) Uani d . . . 1 . .
H H3 0.789196 0.457866 0.77068 0.06 Uiso calc U . R 1 . .
C C4 0.9161(4) 0.3559(4) 0.6602(4) 0.0555(8) Uani d . . . 1 . .
H H4 0.986631 0.332318 0.728016 0.067 Uiso calc U . R 1 . .
C C6 0.8913(5) 0.0878(4) 0.3551(4) 0.0624(9) Uani d . . . 1 . .
H H6 0.945316 0.029197 0.311598 0.075 Uiso calc U . R 1 . .
C C5 0.9908(4) 0.2460(4) 0.4420(5) 0.0699(11) Uani d . . . 1 . .
H H5A 1.09209 0.252202 0.512423 0.084 Uiso calc U . R 1 . .
H H5B 1.021136 0.291872 0.37706 0.084 Uiso calc U . R 1 . .
C C7 0.7388(6) 0.0242(4) 0.3343(5) 0.0721(11) Uani d . . . 1 . .
H H7A 0.679123 0.077872 0.37546 0.086 Uiso calc U . R 1 . .
H H7B 0.688352 -0.075288 0.278195 0.086 Uiso calc U . R 1 . .
C C12 0.7252(5) 1.1581(5) 0.9884(4) 0.0766(12) Uani d . . . 1 . .
H H12 0.615987 1.119169 0.980536 0.092 Uiso calc U . R 1 . .
C C13 0.7887(9) 1.2981(6) 1.0266(6) 0.122(2) Uani d . . . 1 . .
H H13A 0.89776 1.338756 1.034988 0.147 Uiso calc U . R 1 . .
H H13B 0.725516 1.358271 1.045787 0.147 Uiso calc U . R 1 . .

loop_
_atom_site_aniso_label
_atom_site_aniso_U_11
_atom_site_aniso_U_22
_atom_site_aniso_U_33
_atom_site_aniso_U_12
_atom_site_aniso_U_13
_atom_site_aniso_U_23
Ni1 0.0376(3) 0.0377(3) 0.0184(2) 0.01304(19) 0.01339(18) 0.01450(18)
Fe1 0.0357(3) 0.0308(3) 0.0176(2) 0.0107(2) 0.01142(19) 0.01131(18)
N5 0.0426(12) 0.0320(11) 0.0293(11) 0.0101(9) 0.0143(9) 0.0133(9)
N1 0.0489(12) 0.0431(12) 0.0227(11) 0.0137(10) 0.0161(10) 0.0156(9)
N3 0.0400(12) 0.0409(12) 0.0332(12) 0.0143(10) 0.0109(10) 0.0159(10)
N6 0.0472(13) 0.0316(11) 0.0358(12) 0.0109(10) 0.0110(10) 0.0088(9)
N4 0.0370(12) 0.0448(14) 0.0599(17) 0.0159(10) 0.0176(12) 0.0180(12)
C1 0.0392(13) 0.0368(13) 0.0264(12) 0.0118(11) 0.0151(10) 0.0134(10)
C2 0.0472(15) 0.0478(15) 0.0246(12) 0.0145(13) 0.0139(11) 0.0183(11)
C14 0.0485(15) 0.0329(13) 0.0311(13) 0.0104(11) 0.0107(12) 0.0118(10)
N2 0.0501(15) 0.0618(17) 0.0504(16) 0.0057(13) 0.0116(13) 0.0281(14)
C8 0.0429(15) 0.0468(16) 0.0436(16) 0.0177(12) 0.0190(13) 0.0177(13)
C9 0.0604(18) 0.0417(15) 0.0377(15) 0.0148(13) 0.0183(14) 0.0225(12)
C11 0.0584(19) 0.0417(16) 0.0422(17) 0.0125(14) 0.0093(15) 0.0063(13)
C10 0.069(2) 0.0381(15) 0.0520(18) 0.0167(14) 0.0236(16) 0.0245(14)
C3 0.0506(17) 0.0642(19) 0.0347(15) 0.0231(15) 0.0094(13) 0.0209(14)
C4 0.0422(16) 0.064(2) 0.056(2) 0.0215(15) 0.0029(14) 0.0247(16)
C6 0.075(2) 0.061(2) 0.071(2) 0.0382(19) 0.039(2) 0.0269(18)
C5 0.0504(19) 0.062(2) 0.101(3) 0.0270(17) 0.037(2) 0.019(2)
C7 0.087(3) 0.052(2) 0.076(3) 0.016(2) 0.038(2) 0.0190(19)
C12 0.079(3) 0.072(3) 0.061(2) 0.032(2) 0.020(2) -0.0016(19)
C13 0.161(6) 0.082(3) 0.105(4) 0.078(4) 0.015(4) 0.006(3)

loop_
_atom_type_symbol
_atom_type_description
_atom_type_scat_dispersion_real
_atom_type_scat_dispersion_imag
_atom_type_scat_source
C C 0.0033 0.0016 'International Tables Vol C Tables 4.2.6.8 and 6.1.1.4'
H H 0.0000 0.0000 'International Tables Vol C Tables 4.2.6.8 and 6.1.1.4'
Fe Fe 0.3463 0.8444 'International Tables Vol C Tables 4.2.6.8 and 6.1.1.4'
N N 0.0061 0.0033 'International Tables Vol C Tables 4.2.6.8 and 6.1.1.4'
Ni Ni 0.3393 1.1124 'International Tables Vol C Tables 4.2.6.8 and 6.1.1.4'
O O 0.0106 0.0060 'International Tables Vol C Tables 4.2.6.8 and 6.1.1.4'

loop_
_geom_angle_atom_site_label_1
_geom_angle_atom_site_label_2
_geom_angle_atom_site_label_3
_geom_angle_site_symmetry_1
_geom_angle_site_symmetry_3
_geom_angle
_geom_angle_publ_flag
C1 Ni1 C1 2_667 . 180.0 ?
C1 Ni1 C2 2_667 2_667 88.75(11) ?
C1 Ni1 C2 . 2_667 91.25(11) ?
C1 Ni1 C2 2_667 . 91.25(11) ?
C1 Ni1 C2 . . 88.75(11) ?
C2 Ni1 C2 2_667 . 180.0 ?
N1 Fe1 N1 . 2_666 180.0 ?
N1 Fe1 N5 . . 89.77(8) ?
N1 Fe1 N5 2_666 . 90.23(8) ?
N1 Fe1 N5 . 2_666 90.23(8) ?
N1 Fe1 N5 2_666 2_666 89.77(8) ?
N5 Fe1 N5 . 2_666 180.0 ?
N1 Fe1 N3 . 2_666 90.28(9) ?
N1 Fe1 N3 2_666 2_666 89.72(9) ?
N5 Fe1 N3 . 2_666 86.19(8) ?
N5 Fe1 N3 2_666 2_666 93.81(8) ?
N1 Fe1 N3 . . 89.72(9) ?
N1 Fe1 N3 2_666 . 90.28(9) ?
N5 Fe1 N3 . . 93.80(8) ?
N5 Fe1 N3 2_666 . 86.19(8) ?
N3 Fe1 N3 2_666 . 180.0 ?
C14 N5 C9 . . 105.2(2) ?
C14 N5 Fe1 . . 128.29(17) ?
C9 N5 Fe1 . . 125.97(18) ?
C1 N1 Fe1 . . 164.3(2) ?
C8 N3 C3 . . 104.5(2) ?
C8 N3 Fe1 . . 124.16(19) ?
C3 N3 Fe1 . . 129.8(2) ?
C14 N6 C10 . . 106.7(2) ?
C14 N6 C11 . . 126.4(2) ?
C10 N6 C11 . . 126.9(2) ?
C8 N4 C4 . . 107.0(2) ?
C8 N4 C5 . . 126.4(3) ?
C4 N4 C5 . . 126.4(3) ?
N1 C1 Ni1 . . 177.1(2) ?
N2 C2 Ni1 . . 178.8(2) ?
N5 C14 N6 . . 111.8(2) ?
N5 C14 H14 . . 124.1 ?
N6 C14 H14 . . 124.1 ?
N3 C8 N4 . . 112.1(3) ?
N3 C8 H8 . . 124.0 ?
N4 C8 H8 . . 124.0 ?
C10 C9 N5 . . 109.9(3) ?
C10 C9 H9 . . 125.0 ?
N5 C9 H9 . . 125.0 ?
N6 C11 C12 . . 112.2(3) ?
N6 C11 H11A . . 109.2 ?
C12 C11 H11A . . 109.2 ?
N6 C11 H11B . . 109.2 ?
C12 C11 H11B . . 109.2 ?
H11A C11 H11B . . 107.9 ?
C9 C10 N6 . . 106.5(2) ?
C9 C10 H10 . . 126.8 ?
N6 C10 H10 . . 126.8 ?
C4 C3 N3 . . 110.0(3) ?
C4 C3 H3 . . 125.0 ?
N3 C3 H3 . . 125.0 ?
C3 C4 N4 . . 106.5(3) ?
C3 C4 H4 . . 126.8 ?
N4 C4 H4 . . 126.8 ?
C7 C6 C5 . . 126.9(3) ?
C7 C6 H6 . . 116.6 ?
C5 C6 H6 . . 116.6 ?
N4 C5 C6 . . 113.3(3) ?
N4 C5 H5A . . 108.9 ?
C6 C5 H5A . . 108.9 ?
N4 C5 H5B . . 108.9 ?
C6 C5 H5B . . 108.9 ?
H5A C5 H5B . . 107.7 ?
C6 C7 H7A . . 120.0 ?
C6 C7 H7B . . 120.0 ?
H7A C7 H7B . . 120.0 ?
C13 C12 C11 . . 122.2(5) ?
C13 C12 H12 . . 118.9 ?
C11 C12 H12 . . 118.9 ?
C12 C13 H13A . . 120.0 ?
C12 C13 H13B . . 120.0 ?
H13A C13 H13B . . 120.0 ?

loop_
_geom_bond_atom_site_label_1
_geom_bond_atom_site_label_2
_geom_bond_site_symmetry_2
_geom_bond_distance
_geom_bond_publ_flag
Ni1 C1 2_667 1.860(2) ?
Ni1 C1 . 1.860(2) ?
Ni1 C2 2_667 1.873(3) ?
Ni1 C2 . 1.873(3) ?
Fe1 N1 . 2.169(2) ?
Fe1 N1 2_666 2.169(2) ?
Fe1 N5 . 2.183(2) ?
Fe1 N5 2_666 2.183(2) ?
Fe1 N3 2_666 2.191(2) ?
Fe1 N3 . 2.191(2) ?
N5 C14 . 1.315(3) ?
N5 C9 . 1.373(3) ?
N1 C1 . 1.148(3) ?
N3 C8 . 1.322(3) ?
N3 C3 . 1.377(4) ?
N6 C14 . 1.347(3) ?
N6 C10 . 1.366(4) ?
N6 C11 . 1.470(4) ?
N4 C8 . 1.336(4) ?
N4 C4 . 1.360(4) ?
N4 C5 . 1.459(4) ?
C2 N2 . 1.141(4) ?
C14 H14 . 0.93 ?
C8 H8 . 0.93 ?
C9 C10 . 1.349(4) ?
C9 H9 . 0.93 ?
C11 C12 . 1.478(5) ?
C11 H11A . 0.97 ?
C11 H11B . 0.97 ?
C10 H10 . 0.93 ?
C3 C4 . 1.348(4) ?
C3 H3 . 0.93 ?
C4 H4 . 0.93 ?
C6 C7 . 1.288(5) ?
C6 C5 . 1.498(5) ?
C6 H6 . 0.93 ?
C5 H5A . 0.97 ?
C5 H5B . 0.97 ?
C7 H7A . 0.93 ?
C7 H7B . 0.93 ?
C12 C13 . 1.290(6) ?
C12 H12 . 0.93 ?
C13 H13A . 0.93 ?
C13 H13B . 0.93 ?
